data_4110762
loop_
_publ_author_name
'Guillermo M\'inguez Espallargas'
'Lee Brammer'
'Jacco van de Streek'
'Kenneth Shankland'
'Alastair J. Florence'
'Harry Adams'

_publ_contact_author_address
; 
     Dept. of Chemistry
     University of Sheffield
     Sheffield, S3 7HF 
     UK

;
_publ_contact_author_email lee.brammer@sheffield.ac.uk
_publ_contact_author_fax '+44 114 222 9346'
_publ_contact_author_name 'Lee Brammer'
_publ_contact_author_phone '+44 141 222 9536'
_publ_section_title
;
 Reversible Extrusion and Uptake of HCl Molecules by Crystalline Solids
 Involving Coordination Bond Cleavage and Formation
;
_journal_name_full 'Journal of the American Chemical Society'
_journal_page_first 9584
_journal_page_last 9585
_journal_paper_doi 10.1021/ja0625733
_journal_volume 128
_journal_year 2006
_chemical_formula_moiety '2(C5 H5 Cl N), Cl4 Cu '
_chemical_formula_sum 'C10 H10 Cl6 Cu N2'
_chemical_formula_weight 434.45
_space_group_IT_number 2
_symmetry_cell_setting triclinic
_symmetry_Int_Tables_number 2
_symmetry_space_group_name_Hall '-P 1'
_symmetry_space_group_name_H-M 'P -1'
_cell_angle_alpha 81.6898(14)
_cell_angle_beta 79.7745(16)
_cell_angle_gamma 69.3487(15)
_cell_formula_units_Z 2
_cell_length_a 7.30931(17)
_cell_length_b 7.77643(18)
_cell_length_c 15.49792(37)
_cell_measurement_temperature 298
_cell_volume 807.99(3)
_computing_data_collection 'DIFFRAC plus XRD Commander (Kienle & Jacob, 2003)'
_computing_data_reduction 'DASH (David et al., 2001)'
_computing_publication_material 'enCifer (Cambridge Crystallographic Data Centre, 2004)'
_computing_structure_refinement 'Topas (Coelho, 2003)'
_computing_structure_solution 'DASH (David et al., 2001)'
_diffrn_ambient_temperature 298
_diffrn_radiation_monochromator 'primary focussing, Si 111'
_diffrn_radiation_probe x-ray
_diffrn_radiation_type synchrotron
_diffrn_radiation_wavelength 1.174644
_diffrn_reflns_limit_h_max 6
_diffrn_reflns_limit_h_min 0
_diffrn_reflns_limit_k_max 6
_diffrn_reflns_limit_k_min -6
_diffrn_reflns_limit_l_max 13
_diffrn_reflns_limit_l_min -12
_diffrn_reflns_number 1072
_diffrn_source synchrotron
_exptl_absorpt_coefficient_mu 11.051
_exptl_absorpt_correction_type none
_exptl_crystal_density_diffrn 1.786
_exptl_crystal_F_000 430.0
_pd_char_colour yellow
_pd_char_particle_morphology 'visual estimate, prisms'
_pd_instr_location 'Station 2.3, Synchrotron Radiation Source, Daresbury, U.K.'
_pd_meas_2theta_range_inc 0.01
_pd_meas_2theta_range_max 60
_pd_meas_2theta_range_min 4.0
_pd_meas_number_of_points 5600
_pd_meas_scan_method step
_pd_prep_temperature 298
_pd_proc_ls_background_function
;
Chebyshev polynomial
;
_pd_proc_ls_pref_orient_corr
; 
A spherical harmonics-based preferred orientation correction 
was not applied with Topas during the Rietveld refinement.
;
_pd_proc_ls_profile_function
;   
Fundamental parameters with axial divergence correction
;
_pd_proc_ls_prof_R_factor 0.03686
_pd_proc_ls_prof_wR_expected 0.03328
_pd_proc_ls_prof_wR_factor 0.03698
_pd_spec_mounting '0.7 mm borosilicate capillary'
_pd_spec_mount_mode transmission
_pd_spec_shape cylinder
_pd_spec_size_axial 12
_pd_spec_size_equat 0.7
_refine_ls_extinction_method none
_refine_ls_goodness_of_fit_all 1.111
_refine_ls_hydrogen_treatment refxyz
_refine_ls_matrix_type sparse
_refine_ls_number_constraints 87
_refine_ls_number_parameters 13
_refine_ls_number_restraints 0
_refine_ls_weighting_details 1/\s(Y~obs~)^2^
_refine_ls_weighting_scheme sigma
_cod_data_source_file ja0625733si20060413_052816.cif
_cod_data_source_block 1c
_cod_original_cell_volume 807.995(34)
_cod_original_formula_sum 'C10 H10 Cl6 Cu N2 '
_cod_database_code 4110762

loop_
_symmetry_equiv_pos_as_xyz
'-x, -y, -z'
'x, y, z'

loop_
_atom_site_label
_atom_site_type_symbol
_atom_site_symmetry_multiplicity
_atom_site_fract_x
_atom_site_fract_y
_atom_site_fract_z
_atom_site_occupancy
_atom_site_U_iso_or_equiv
Cu1 Cu 0 0.17596 0.63343 0.221736 1 0.0190
Cl1 Cl 0 0.213 0.39171 0.32274 1 0.0190
Cl2 Cl 0 0.08458 0.74793 0.08951 1 0.0190
Cl3 Cl 0 0.50686 0.55917 0.17141 1 0.0190
Cl4 Cl 0 -0.05885 0.84462 0.30129 1 0.0190
N11 N 0 0.3437 0.6191 0.64814 1 0.0190
H11 H 0 0.3844 0.6042 0.6997 1 0.0380
C12 C 0 0.3379 0.7733 0.59718 1 0.0190
H12 H 0 0.3757 0.8651 0.6162 1 0.0380
C13 C 0 0.2762 0.7963 0.51675 1 0.0190
Cl13 Cl 0 0.26741 0.99555 0.44963 1 0.0190
C14 C 0 0.2222 0.6618 0.48958 1 0.0190
H14 H 0 0.1803 0.6769 0.4335 1 0.0380
C15 C 0 0.2301 0.5056 0.54516 1 0.0190
H15 H 0 0.1933 0.4114 0.5279 1 0.0380
C16 C 0 0.2915 0.4867 0.62568 1 0.0190
H16 H 0 0.2966 0.3798 0.6649 1 0.0380
N21 N 0 0.4875 0.7806 0.97468 1 0.0190
H21 H 0 0.4289 0.7373 1.0231 1 0.0380
C22 C 0 0.6832 0.7202 0.96017 1 0.0190
H22 H 0 0.7574 0.6321 1.0012 1 0.0380
C23 C 0 0.7766 0.7865 0.88547 1 0.0190
Cl23 Cl 0 1.02924 0.70244 0.86467 1 0.0190
C24 C 0 0.667 0.9174 0.82726 1 0.0190
H24 H 0 0.7305 0.9668 0.7759 1 0.0380
C25 C 0 0.4644 0.9749 0.84496 1 0.0190
H25 H 0 0.3865 1.064 0.8054 1 0.0380
C26 C 0 0.3755 0.9033 0.91969 1 0.0190
H26 H 0 0.2357 0.9408 0.9321 1 0.0380

loop_
_atom_type_symbol
_atom_type_description
_atom_type_scat_source
C C 'International Tables Vol C Table 6.1.1.4'
H H 'International Tables Vol C Table 6.1.1.4'
Cl Cl 'International Tables Vol C Table 6.1.1.4'
Cu Cu 'International Tables Vol C Table 6.1.1.4'
N N 'International Tables Vol C Table 6.1.1.4'

loop_
_geom_angle_atom_site_label_1
_geom_angle_atom_site_label_2
_geom_angle_atom_site_label_3
_geom_angle
C12 N11 C16 123.68
N11 C12 C13 118.30
Cl13 C13 C12 119.03
Cl13 C13 C14 120.52
C12 C13 C14 120.45
C13 C14 C15 118.75
C14 C15 C16 119.53
N11 C16 C15 119.27
C12 N11 H11 118
C16 N11 H11 118
N11 C12 H12 121
C13 C12 H12 121
C13 C14 H14 121
C15 C14 H14 121
C14 C15 H15 120
C16 C15 H15 120
N11 C16 H16 120
C15 C16 H16 120
C22 N21 C26 123.26
N21 C22 C23 119.13
Cl23 C23 C22 119.17
Cl23 C23 C24 120.97
C22 C23 C24 119.85
C23 C24 C25 118.83
C24 C25 C26 119.79
N21 C26 C25 119.11
C22 N21 H21 118
C26 N21 H21 118
N21 C22 H22 120
C23 C22 H22 120
C23 C24 H24 121
C25 C24 H24 121
C24 C25 H25 120
C26 C25 H25 120
N21 C26 H26 120
C25 C26 H26 120
Cl1 Cu1 Cl2 144.50
Cl1 Cu1 Cl3 94.73
Cl1 Cu1 Cl4 98.14
Cl2 Cu1 Cl3 93.95
Cl2 Cu1 Cl4 97.98
Cl3 Cu1 Cl4 138.25

loop_
_geom_bond_atom_site_label_1
_geom_bond_atom_site_label_2
_geom_bond_distance
Cu1 Cl1 2.2356
Cu1 Cl2 2.2310
Cu1 Cl3 2.2950
Cu1 Cl4 2.2380
Cl13 C13 1.7247
N11 C12 1.3288
N11 C16 1.3246
C12 C13 1.3665
C13 C14 1.3801
C14 C15 1.3735
C15 C16 1.3710
N11 H11 0.88
C12 H12 0.95
C14 H14 0.95
C15 H15 0.95
C16 H16 0.95
Cl23 C23 1.7145
N21 C22 1.3265
N21 C26 1.3299
C22 C23 1.3665
C23 C24 1.3812
C24 C25 1.3756
C25 C26 1.3694
N21 H21 0.88
C22 H22 0.95
C24 H24 0.95
C25 H25 0.95
C26 H26 0.95

loop_
_geom_torsion_atom_site_label_1
_geom_torsion_atom_site_label_2
_geom_torsion_atom_site_label_3
_geom_torsion_atom_site_label_4
_geom_torsion
C16 N11 C12 C13 -0.55
C12 N11 C16 C15 0.93
N11 C12 C13 Cl13 179.95
N11 C12 C13 C14 -0.21
Cl13 C13 C14 C15 -179.61
C12 C13 C14 C15 0.55
C13 C14 C15 C16 -0.17
C14 C15 C16 N11 -0.54
C16 N11 C12 H12 179
H11 N11 C12 C13 180
H11 N11 C12 H12 0
C12 N11 C16 H16 -179
H11 N11 C16 C15 -179
H11 N11 C16 H16 1
H12 C12 C13 Cl13 0
H12 C12 C13 C14 180
Cl13 C13 C14 H14 0
C12 C13 C14 H14 -179
C13 C14 C15 H15 180
H14 C14 C15 C16 180
H14 C14 C15 H15 0
C14 C15 C16 H16 179
H15 C15 C16 N11 179
H15 C15 C16 H16 -1
C26 N21 C22 C23 0.25
C22 N21 C26 C25 -1.35
N21 C22 C23 Cl23 -177.67
N21 C22 C23 C24 1.28
Cl23 C23 C24 C25 177.27
C22 C23 C24 C25 -1.66
C23 C24 C25 C26 0.56
C24 C25 C26 N21 0.91
C26 N21 C22 H22 -180
H21 N21 C22 C23 -180
H21 N21 C22 H22 0
C22 N21 C26 H26 179
H21 N21 C26 C25 179
H21 N21 C26 H26 -1
H22 C22 C23 Cl23 2
H22 C22 C23 C24 -179
Cl23 C23 C24 H24 -3
C22 C23 C24 H24 178
C23 C24 C25 H25 -179
H24 C24 C25 C26 -179
H24 C24 C25 H25 1
C24 C25 C26 H26 -179
H25 C25 C26 N21 -179
H25 C25 C26 H26 1
